data_2202329
loop_
_publ_author_name
'Jones, Peter G.'
'Lozano, Virginia'

_publ_section_title
;
 A second polymorph of 2,5-dibromoanilinium bromide
;
_journal_issue 8
_journal_name_full 'Acta Crystallographica Section E'
_journal_page_first o1092
_journal_page_last o1094
_journal_paper_doi 10.1107/S160053680301465X
_journal_volume 59
_journal_year 2003
_chemical_formula_iupac 'C6 H6 Br2 N 1+ , Br 1-'
_chemical_formula_moiety 'C6 H6 Br2 N 1+ , Br 1-'
_chemical_formula_sum 'C6 H6 Br3 N'
_chemical_formula_weight 331.85
_chemical_name_systematic
;
2,5-dibromoanilinium bromide
;
_space_group_IT_number 11
_symmetry_cell_setting monoclinic
_symmetry_space_group_name_Hall '-P 2yb'
_symmetry_space_group_name_H-M 'P 1 21/m 1'
_atom_sites_solution_hydrogens geom
_atom_sites_solution_primary direct
_atom_sites_solution_secondary difmap
_audit_creation_method SHELXL-97
_cell_angle_alpha 90.00
_cell_angle_beta 106.815(5)
_cell_angle_gamma 90.00
_cell_formula_units_Z 2
_cell_length_a 8.3640(12)
_cell_length_b 6.5476(11)
_cell_length_c 8.5472(12)
_cell_measurement_reflns_used 3592
_cell_measurement_temperature 133(2)
_cell_measurement_theta_max 30.5
_cell_measurement_theta_min 2.5
_cell_volume 448.07(12)
_computing_cell_refinement 'SAINT (Bruker, 1998)'
_computing_data_collection 'SMART (Bruker, 1998)'
_computing_data_reduction SAINT
_computing_molecular_graphics 'XP (Siemens, 1994)'
_computing_publication_material SHELXL97
_computing_structure_refinement 'SHELXL97 (Sheldrick, 1997)'
_computing_structure_solution 'SHELXS97 (Sheldrick, 1990)'
_diffrn_ambient_temperature 133(2)
_diffrn_detector_area_resol_mean 8.192
_diffrn_measured_fraction_theta_full 0.999
_diffrn_measured_fraction_theta_max 0.999
_diffrn_measurement_device_type 'Bruker SMART 1000 CCD'
_diffrn_measurement_method '\w and \f'
_diffrn_radiation_monochromator graphite
_diffrn_radiation_source 'fine-focus sealed tube'
_diffrn_radiation_type MoK\a
_diffrn_radiation_wavelength 0.71073
_diffrn_reflns_av_R_equivalents 0.0413
_diffrn_reflns_av_sigmaI/netI 0.0241
_diffrn_reflns_limit_h_max 11
_diffrn_reflns_limit_h_min -11
_diffrn_reflns_limit_k_max 9
_diffrn_reflns_limit_k_min -9
_diffrn_reflns_limit_l_max 12
_diffrn_reflns_limit_l_min -12
_diffrn_reflns_number 7449
_diffrn_reflns_theta_full 30.00
_diffrn_reflns_theta_max 30.04
_diffrn_reflns_theta_min 2.49
_diffrn_standards_decay_% 0
_diffrn_standards_interval_count 0
_diffrn_standards_interval_time 0
_diffrn_standards_number 0
_exptl_absorpt_coefficient_mu 13.432
_exptl_absorpt_correction_T_max 0.494
_exptl_absorpt_correction_T_min 0.233
_exptl_absorpt_correction_type multi-scan
_exptl_absorpt_process_details '(SADABS; Bruker, 1998)'
_exptl_crystal_colour colourless
_exptl_crystal_density_diffrn 2.460
_exptl_crystal_density_method 'not measured'
_exptl_crystal_description prism
_exptl_crystal_F_000 308
_exptl_crystal_size_max 0.16
_exptl_crystal_size_mid 0.09
_exptl_crystal_size_min 0.06
_refine_diff_density_max 0.879
_refine_diff_density_min -1.270
_refine_ls_extinction_method none
_refine_ls_goodness_of_fit_ref 1.014
_refine_ls_hydrogen_treatment mixed
_refine_ls_matrix_type full
_refine_ls_number_parameters 68
_refine_ls_number_reflns 1408
_refine_ls_number_restraints 1
_refine_ls_restrained_S_all 1.014
_refine_ls_R_factor_all 0.0352
_refine_ls_R_factor_gt 0.0298
_refine_ls_shift/su_max <0.001
_refine_ls_shift/su_mean 0.000
_refine_ls_structure_factor_coef Fsqd
_refine_ls_weighting_details 'calc w = 1/[\s^2^(Fo^2^)+(0.0487P)^2^] where P = (Fo^2^+2Fc^2^)/3'
_refine_ls_weighting_scheme calc
_refine_ls_wR_factor_gt 0.0725
_refine_ls_wR_factor_ref 0.0743
_reflns_number_gt 1200
_reflns_number_total 1408
_reflns_threshold_expression I>2\s(I)
_cod_data_source_file bt6297.cif
_cod_data_source_block I
_cod_original_sg_symbol_H-M 'P 21/m'
_cod_database_code 2202329
_cod_database_fobs_code 2202329

loop_
_symmetry_equiv_pos_as_xyz
'x, y, z'
'-x, y+1/2, -z'
'-x, -y, -z'
'x, -y-1/2, z'

loop_
_atom_site_label
_atom_site_fract_x
_atom_site_fract_y
_atom_site_fract_z
_atom_site_U_iso_or_equiv
_atom_site_adp_type
_atom_site_calc_flag
_atom_site_refinement_flags
_atom_site_occupancy
_atom_site_disorder_assembly
_atom_site_disorder_group
_atom_site_type_symbol
Br1 1.07907(4) 0.2500 0.21456(4) 0.02239(12) Uani d S 1 . . Br
Br2 0.56532(5) 0.2500 0.66742(5) 0.02522(12) Uani d S 1 . . Br
N 0.6968(4) 0.2500 0.0977(4) 0.0191(6) Uani d SD 1 . . N
H01 0.581(3) 0.2500 0.063(5) 0.031(12) Uiso d SD 1 . . H
H02 0.728(3) 0.137(4) 0.051(3) 0.023(7) Uiso d D 1 . . H
C1 0.7619(4) 0.2500 0.2757(4) 0.0185(7) Uani d S 1 . . C
C2 0.9341(4) 0.2500 0.3492(4) 0.0183(6) Uani d S 1 . . C
C3 0.9960(5) 0.2500 0.5177(4) 0.0214(7) Uani d S 1 . . C
H3 1.1133 0.2500 0.5678 0.026 Uiso calc SR 1 . . H
C4 0.8878(5) 0.2500 0.6142(4) 0.0215(7) Uani d S 1 . . C
H4 0.9299 0.2500 0.7300 0.026 Uiso calc SR 1 . . H
C5 0.7166(4) 0.2500 0.5378(4) 0.0180(7) Uani d S 1 . . C
C6 0.6497(4) 0.2500 0.3687(4) 0.0186(7) Uani d S 1 . . C
H6 0.5325 0.2500 0.3186 0.022 Uiso calc SR 1 . . H
Br3 0.29461(4) 0.2500 -0.05871(4) 0.01974(11) Uani d S 1 . . Br

loop_
_atom_site_aniso_label
_atom_site_aniso_U_11
_atom_site_aniso_U_22
_atom_site_aniso_U_33
_atom_site_aniso_U_12
_atom_site_aniso_U_13
_atom_site_aniso_U_23
Br1 0.01748(19) 0.0247(2) 0.0264(2) 0.000 0.00854(14) 0.000
Br2 0.0254(2) 0.0306(2) 0.0221(2) 0.000 0.01067(14) 0.000
N 0.0181(14) 0.0202(15) 0.0185(13) 0.000 0.0046(11) 0.000
C1 0.0192(16) 0.0145(16) 0.0208(16) 0.000 0.0041(13) 0.000
C2 0.0172(16) 0.0153(16) 0.0221(16) 0.000 0.0054(12) 0.000
C3 0.0172(16) 0.0197(17) 0.0241(17) 0.000 0.0011(13) 0.000
C4 0.0271(18) 0.0172(17) 0.0180(16) 0.000 0.0031(13) 0.000
C5 0.0177(16) 0.0182(16) 0.0193(16) 0.000 0.0071(13) 0.000
C6 0.0183(16) 0.0165(16) 0.0201(16) 0.000 0.0041(13) 0.000
Br3 0.01522(17) 0.02049(19) 0.02266(18) 0.000 0.00412(13) 0.000

loop_
_atom_type_symbol
_atom_type_description
_atom_type_scat_dispersion_real
_atom_type_scat_dispersion_imag
_atom_type_scat_source
C C 0.0033 0.0016 'International Tables Vol C Tables 4.2.6.8 and 6.1.1.4'
H H 0.0000 0.0000 'International Tables Vol C Tables 4.2.6.8 and 6.1.1.4'
N N 0.0061 0.0033 'International Tables Vol C Tables 4.2.6.8 and 6.1.1.4'
Br Br -0.2901 2.4595 'International Tables Vol C Tables 4.2.6.8 and 6.1.1.4'

loop_
_geom_angle_atom_site_label_1
_geom_angle_atom_site_label_2
_geom_angle_atom_site_label_3
_geom_angle
C6 C1 C2 121.4(3)
C6 C1 N 119.0(3)
C2 C1 N 119.7(3)
C3 C2 C1 119.8(3)
C3 C2 Br1 121.3(3)
C1 C2 Br1 119.0(3)
C2 C3 C4 120.4(3)
C3 C4 C5 118.7(3)
C6 C5 C4 122.5(3)
C6 C5 Br2 118.0(3)
C4 C5 Br2 119.5(3)
C5 C6 C1 117.3(3)
C1 N H01 112(3)
C1 N H02 112.8(17)
H01 N H02 105(2)
C2 C3 H3 119.8
C4 C3 H3 119.8
C3 C4 H4 120.7
C5 C4 H4 120.7
C5 C6 H6 121.4
C1 C6 H6 121.4

loop_
_geom_bond_atom_site_label_1
_geom_bond_atom_site_label_2
_geom_bond_site_symmetry_2
_geom_bond_distance
_geom_bond_publ_flag
Br1 C2 . 1.898(4) ?
Br2 C5 . 1.908(3) ?
N C1 . 1.460(4) ?
C1 C6 . 1.394(5) ?
C1 C2 . 1.394(5) ?
C2 C3 . 1.382(5) ?
C3 C4 . 1.390(5) ?
C4 C5 . 1.391(5) ?
C5 C6 . 1.391(5) ?
N H01 . 0.93(3) ?
N H02 . 0.92(2) ?
C3 H3 . 0.9500 ?
C4 H4 . 0.9500 ?
C6 H6 . 0.9500 ?

loop_
_geom_hbond_atom_site_label_D
_geom_hbond_atom_site_label_H
_geom_hbond_atom_site_label_A
_geom_hbond_site_symmetry_A
_geom_hbond_distance_DH
_geom_hbond_distance_HA
_geom_hbond_distance_DA
_geom_hbond_angle_DHA
N H01 Br3 . 0.93(3) 2.32(3) 3.240(3) 173(4)
N H02 Br3 3_655 0.92(2) 2.54(3) 3.2936(6) 139(2)
C3 H3 Br3 1_656 0.95 3.11 3.757(4) 126.6
C4 H4 Br3 1_656 0.95 3.06 3.727(4) 128.3

loop_
_cod_related_entry_id
_cod_related_entry_database
_cod_related_entry_code
1 ChemSpider 21131601
